data_7027527
loop_
_publ_author_name
'Barandika, M. Gotzone'
'Cort\'es, Roberto'
'Lezama, Luis'
'Urtiaga, M. Karmele'
'Arriortua, M. Isabel'
'Rojo, Te\'ofilo'

_publ_section_title
;
 Synthesis and magnetostructural characterization of two ferromagnetic
 nickel(II) dimers
;
_journal_issue 17
_journal_name_full 'Journal of the Chemical Society, Dalton Transactions'
_journal_page_first 2971
_journal_paper_doi 10.1039/a903558c
_journal_year 1999
_chemical_formula_sum 'C30 H26 Cl N15 Ni2 O6'
_chemical_formula_weight 845.53
_space_group_IT_number 2
_symmetry_cell_setting triclinic
_symmetry_space_group_name_Hall '-P 1'
_symmetry_space_group_name_H-M 'P -1'
_atom_sites_solution_hydrogens geom
_atom_sites_solution_primary direct
_atom_sites_solution_secondary difmap
_audit_creation_method SHELXL
_cell_angle_alpha 85.54(2)
_cell_angle_beta 78.49(2)
_cell_angle_gamma 72.030(10)
_cell_formula_units_Z 2
_cell_length_a 10.179(2)
_cell_length_b 10.8000(10)
_cell_length_c 16.866(2)
_cell_measurement_temperature 293(2)
_cell_volume 1728.0(5)
_computing_cell_refinement 'Enraf-Nonius CAD-4'
_computing_data_collection 'Enraf-Nonius CAD-4'
_computing_data_reduction 'Xtal 3.2 (Hall, Flack & Stewart, 1992)'
_computing_structure_refinement 'SHELXL-93 (Sheldrick, 1993)'
_computing_structure_solution 'SHELXS-86 (Sheldrick, 1990)'
_diffrn_ambient_temperature 293(2)
_diffrn_radiation_monochromator graphite
_diffrn_radiation_source 'fine-focus sealed tube'
_diffrn_radiation_type MoK\a
_diffrn_radiation_wavelength 0.71070
_diffrn_reflns_av_R_equivalents 0.0411
_diffrn_reflns_av_sigmaI/netI 0.0416
_diffrn_reflns_limit_h_max 14
_diffrn_reflns_limit_h_min 0
_diffrn_reflns_limit_k_max 15
_diffrn_reflns_limit_k_min -14
_diffrn_reflns_limit_l_max 23
_diffrn_reflns_limit_l_min -23
_diffrn_reflns_number 10579
_diffrn_reflns_theta_max 29.97
_diffrn_reflns_theta_min 1.23
_exptl_absorpt_coefficient_mu 1.235
_exptl_crystal_colour green
_exptl_crystal_density_diffrn 1.625
_exptl_crystal_F_000 864
_refine_diff_density_max 0.901
_refine_diff_density_min -1.366
_refine_diff_density_rms 0.081
_refine_ls_extinction_method none
_refine_ls_goodness_of_fit_all 1.037
_refine_ls_goodness_of_fit_obs 1.079
_refine_ls_matrix_type full
_refine_ls_number_parameters 566
_refine_ls_number_reflns 10050
_refine_ls_number_restraints 0
_refine_ls_restrained_S_all 1.037
_refine_ls_restrained_S_obs 1.079
_refine_ls_R_factor_all 0.0793
_refine_ls_R_factor_obs 0.0492
_refine_ls_shift/esd_max 1.371
_refine_ls_shift/esd_mean 0.067
_refine_ls_structure_factor_coef Fsqd
_refine_ls_weighting_details 'w=1/[\s^2^(Fo^2^)+(0.0893P)^2^+0.0520P] where P=(Fo^2^+2Fc^2^)/3'
_refine_ls_weighting_scheme calc
_refine_ls_wR_factor_all 0.1494
_refine_ls_wR_factor_obs 0.1276
_reflns_number_observed 6891
_reflns_number_total 10050
_reflns_observed_criterion >2sigma(I)
_cod_data_source_file 903558csup1.cif
_cod_data_source_block niclo4
_cod_depositor_comments
;
The following automatic conversions were performed:

'_refine_ls_weighting_scheme' value 'calc
w=1/[\s^2^(Fo^2^)+(0.0893P)^2^+0.0520P] where P=(Fo^2^+2Fc^2^)/3' was
changed to 'calc'. New tag '_refine_ls_weighting_details' was
created. The value of the new tag was set to
'w=1/[\s^2^(Fo^2^)+(0.0893P)^2^+0.0520P] where P=(Fo^2^+2Fc^2^)/3'.

Automatic conversion script
Id: cif_fix_values 3143 2015-03-26 13:38:13Z robertas 
;
_cod_original_cell_volume 1728.0(4)
_cod_database_code 7027527

loop_
_symmetry_equiv_pos_as_xyz
'x, y, z'
'-x, -y, -z'

loop_
_atom_site_aniso_label
_atom_site_aniso_U_11
_atom_site_aniso_U_22
_atom_site_aniso_U_33
_atom_site_aniso_U_23
_atom_site_aniso_U_13
_atom_site_aniso_U_12
Ni1A 0.0387(2) 0.0338(2) 0.0312(2) 0.00011(12) -0.01013(13) -0.01799(14)
N1A 0.0507(14) 0.0397(12) 0.0427(13) -0.0016(10) -0.0015(11) -0.0211(11)
N2A 0.0409(12) 0.0400(12) 0.0474(13) -0.0079(10) -0.0126(10) -0.0194(10)
N3A 0.0465(13) 0.0384(11) 0.0339(11) -0.0012(9) -0.0091(10) -0.0172(10)
N4A 0.0440(12) 0.0370(11) 0.0412(12) -0.0003(9) -0.0209(10) -0.0146(10)
N5A 0.0522(15) 0.0392(13) 0.058(2) -0.0051(11) -0.0241(13) -0.0110(11)
N6A 0.106(3) 0.067(2) 0.119(3) 0.006(2) -0.081(3) -0.002(2)
N7A 0.0470(14) 0.0359(12) 0.0539(15) 0.0005(11) -0.0063(11) -0.0141(11)
N8A 0.059(2) 0.0369(12) 0.0369(12) 0.0009(9) -0.0166(11) -0.0194(11)
N9A 0.105(3) 0.051(2) 0.075(2) 0.012(2) -0.015(2) -0.044(2)
C1A 0.076(2) 0.052(2) 0.045(2) 0.0066(14) -0.005(2) -0.027(2)
C2A 0.098(3) 0.060(2) 0.053(2) 0.007(2) 0.011(2) -0.028(2)
C3A 0.090(4) 0.073(3) 0.074(3) 0.003(2) 0.032(3) -0.031(2)
C4A 0.057(2) 0.065(2) 0.093(3) -0.007(2) 0.012(2) -0.030(2)
C5A 0.045(2) 0.0408(15) 0.065(2) -0.0053(14) 0.0033(15) -0.0207(13)
C6A 0.042(2) 0.042(2) 0.072(2) -0.0101(14) -0.0120(14) -0.0204(13)
C7A 0.047(2) 0.074(3) 0.108(4) -0.009(2) -0.022(2) -0.030(2)
C8A 0.062(2) 0.082(3) 0.116(4) -0.007(3) -0.049(3) -0.030(2)
C9A 0.082(3) 0.062(2) 0.074(3) -0.005(2) -0.047(2) -0.025(2)
C10A 0.054(2) 0.0400(14) 0.047(2) -0.0064(12) -0.0226(13) -0.0148(13)
C11A 0.061(2) 0.0365(13) 0.0365(14) -0.0036(11) -0.0180(13) -0.0128(13)
C12A 0.089(3) 0.061(2) 0.034(2) -0.0056(14) -0.020(2) -0.014(2)
C13A 0.102(3) 0.066(2) 0.034(2) 0.001(2) 0.001(2) -0.022(2)
C14A 0.074(3) 0.069(2) 0.049(2) -0.001(2) 0.010(2) -0.027(2)
C15A 0.055(2) 0.052(2) 0.044(2) -0.0033(13) -0.0011(14) -0.0235(15)
Ni1B 0.0371(2) 0.0333(2) 0.0300(2) 0.00030(12) -0.01388(13) -0.01521(13)
O5 0.0472(12) 0.0364(11) 0.073(2) 0.0012(10) -0.0174(12) -0.0139(10)
N1B 0.0441(12) 0.0405(11) 0.0303(10) 0.0017(9) -0.0125(9) -0.0179(10)
N2B 0.0408(12) 0.0376(11) 0.0330(11) -0.0015(9) -0.0149(9) -0.0174(9)
N3B 0.0458(13) 0.0364(11) 0.0378(12) -0.0013(9) -0.0136(10) -0.0175(10)
N4B 0.0415(12) 0.0365(11) 0.0375(11) -0.0009(9) -0.0189(9) -0.0154(9)
N5B 0.0518(14) 0.0402(12) 0.0443(13) -0.0038(10) -0.0214(11) -0.0123(11)
N6B 0.114(3) 0.065(2) 0.081(2) 0.008(2) -0.066(2) -0.011(2)
C1B 0.044(2) 0.057(2) 0.0401(15) 0.0016(13) -0.0104(12) -0.0198(14)
C2B 0.046(2) 0.070(2) 0.045(2) -0.001(2) -0.0010(14) -0.022(2)
C3B 0.067(2) 0.065(2) 0.035(2) 0.0013(14) -0.0062(15) -0.022(2)
C4B 0.065(2) 0.055(2) 0.0323(14) 0.0006(12) -0.0168(13) -0.020(2)
C5B 0.0487(15) 0.0335(12) 0.0337(13) -0.0001(10) -0.0161(11) -0.0138(11)
C6B 0.050(2) 0.0377(13) 0.0341(13) -0.0001(10) -0.0199(12) -0.0171(12)
C7B 0.064(2) 0.063(2) 0.052(2) 0.008(2) -0.037(2) -0.026(2)
C8B 0.059(2) 0.084(3) 0.069(2) 0.009(2) -0.043(2) -0.029(2)
C9B 0.046(2) 0.070(2) 0.064(2) 0.006(2) -0.022(2) -0.028(2)
C10B 0.0381(14) 0.0423(14) 0.047(2) -0.0064(12) -0.0150(12) -0.0168(11)
C11B 0.0424(15) 0.0418(14) 0.0425(14) -0.0058(11) -0.0086(12) -0.0182(12)
C12B 0.054(2) 0.074(2) 0.055(2) -0.008(2) -0.002(2) -0.036(2)
C13B 0.075(3) 0.087(3) 0.049(2) -0.004(2) 0.008(2) -0.049(2)
C14B 0.078(3) 0.067(2) 0.041(2) 0.003(2) -0.003(2) -0.030(2)
C15B 0.059(2) 0.052(2) 0.0387(15) 0.0002(13) -0.0104(14) -0.0231(15)
Cl1 0.0449(4) 0.0583(5) 0.0618(5) 0.0040(4) -0.0092(3) -0.0202(3)
O1 0.089(2) 0.096(2) 0.0545(15) 0.0021(14) -0.0189(14) -0.044(2)
O2 0.113(3) 0.116(3) 0.075(2) -0.003(2) 0.019(2) -0.068(2)
O3 0.062(2) 0.097(2) 0.085(2) -0.004(2) -0.031(2) -0.027(2)
O4 0.068(2) 0.062(2) 0.192(4) 0.008(2) -0.031(2) -0.010(2)
O6 0.061(2) 0.196(5) 0.081(3) 0.031(3) -0.014(2) -0.042(3)

loop_
_atom_site_label
_atom_site_type_symbol
_atom_site_fract_x
_atom_site_fract_y
_atom_site_fract_z
_atom_site_U_iso_or_equiv
_atom_site_thermal_displace_type
_atom_site_occupancy
_atom_site_calc_flag
Ni1A Ni -0.00518(4) 0.86894(3) 0.79531(2) 0.03244(10) Uani 1 d
N1A N 0.1300(3) 0.9239(2) 0.69726(15) 0.0436(5) Uani 1 d
N2A N 0.1496(3) 0.8804(2) 0.8487(2) 0.0400(5) Uani 1 d
N3A N -0.0804(3) 0.8312(2) 0.91731(14) 0.0383(5) Uani 1 d
N4A N -0.1426(3) 0.8185(2) 0.73795(14) 0.0383(5) Uani 1 d
N5A N -0.2198(3) 0.8835(2) 0.6961(2) 0.0483(6) Uani 1 d
N6A N -0.2916(5) 0.9438(4) 0.6533(3) 0.0947(14) Uani 1 d
N7A N -0.1288(3) 1.0638(2) 0.8102(2) 0.0457(6) Uani 1 d
N8A N -0.0911(3) 1.1518(2) 0.77974(14) 0.0421(5) Uani 1 d
N9A N -0.0552(4) 1.2379(3) 0.7508(2) 0.0730(10) Uani 1 d
C1A C 0.1066(5) 0.9543(4) 0.6209(2) 0.0570(9) Uani 1 d
C2A C 0.1993(6) 0.9913(4) 0.5610(3) 0.0736(12) Uani 1 d
C3A C 0.3215(6) 0.9985(5) 0.5798(3) 0.085(2) Uani 1 d
C4A C 0.3485(5) 0.9692(4) 0.6570(3) 0.0724(12) Uani 1 d
C5A C 0.2492(3) 0.9324(3) 0.7158(2) 0.0503(7) Uani 1 d
C6A C 0.2617(3) 0.9062(3) 0.8021(2) 0.0495(7) Uani 1 d
C7A C 0.3737(4) 0.9088(4) 0.8370(3) 0.0720(12) Uani 1 d
C8A C 0.3650(5) 0.8858(5) 0.9198(3) 0.0794(14) Uani 1 d
C9A C 0.2493(5) 0.8592(4) 0.9662(3) 0.0670(11) Uani 1 d
C10A C 0.1409(3) 0.8552(3) 0.9287(2) 0.0446(7) Uani 1 d
C11A C 0.0084(4) 0.8285(3) 0.9678(2) 0.0438(6) Uani 1 d
C12A C -0.0240(5) 0.8016(4) 1.0501(2) 0.0617(10) Uani 1 d
C13A C -0.1502(5) 0.7775(4) 1.0806(2) 0.0702(12) Uani 1 d
C14A C -0.2406(5) 0.7823(4) 1.0298(2) 0.0658(10) Uani 1 d
C15A C -0.2039(4) 0.8103(3) 0.9480(2) 0.0495(7) Uani 1 d
Ni1B Ni -0.04061(3) 0.61827(3) 0.71500(2) 0.03132(10) Uani 1 d
O5 O 0.0806(3) 0.4244(2) 0.7017(2) 0.0512(5) Uani 1 d
N1B N 0.0542(3) 0.6527(2) 0.59575(13) 0.0364(5) Uani 1 d
N2B N -0.1840(2) 0.6096(2) 0.65052(13) 0.0346(5) Uani 1 d
N3B N -0.1889(3) 0.5583(2) 0.80404(14) 0.0379(5) Uani 1 d
N4B N 0.0963(2) 0.6618(2) 0.77613(14) 0.0360(5) Uani 1 d
N5B N 0.1628(3) 0.5968(2) 0.8234(2) 0.0438(6) Uani 1 d
N6B N 0.2268(5) 0.5374(4) 0.8697(2) 0.0838(12) Uani 1 d
C1B C 0.1835(3) 0.6635(3) 0.5710(2) 0.0456(7) Uani 1 d
C2B C 0.2345(4) 0.6899(4) 0.4908(2) 0.0541(8) Uani 1 d
C3B C 0.1497(4) 0.7048(4) 0.4349(2) 0.0562(8) Uani 1 d
C4B C 0.0172(4) 0.6914(3) 0.4589(2) 0.0492(7) Uani 1 d
C5B C -0.0278(3) 0.6646(3) 0.5400(2) 0.0371(6) Uani 1 d
C6B C -0.1660(3) 0.6444(3) 0.5718(2) 0.0381(6) Uani 1 d
C7B C -0.2719(4) 0.6586(4) 0.5279(2) 0.0546(8) Uani 1 d
C8B C -0.3947(4) 0.6364(4) 0.5678(2) 0.0646(10) Uani 1 d
C9B C -0.4118(4) 0.6008(4) 0.6491(2) 0.0558(8) Uani 1 d
C10B C -0.3019(3) 0.5876(3) 0.6894(2) 0.0401(6) Uani 1 d
C11B C -0.3004(3) 0.5485(3) 0.7758(2) 0.0406(6) Uani 1 d
C12B C -0.4015(4) 0.4999(4) 0.8231(2) 0.0582(9) Uani 1 d
C13B C -0.3881(5) 0.4618(4) 0.9023(2) 0.0674(11) Uani 1 d
C14B C -0.2763(5) 0.4721(4) 0.9315(2) 0.0613(9) Uani 1 d
C15B C -0.1776(4) 0.5200(3) 0.8809(2) 0.0484(7) Uani 1 d
Cl1 Cl -0.45234(9) 0.71663(8) 0.31900(5) 0.0543(2) Uani 1 d
O1 O -0.4813(3) 0.7820(3) 0.3946(2) 0.0756(8) Uani 1 d
O2 O -0.3784(4) 0.7826(4) 0.2579(2) 0.0985(11) Uani 1 d
O3 O -0.5794(3) 0.7177(3) 0.2970(2) 0.0781(8) Uani 1 d
O4 O -0.3679(4) 0.5859(3) 0.3270(3) 0.1092(14) Uani 1 d
O6 O -0.5742(4) 0.8923(6) 0.1255(2) 0.113(2) Uani 1 d
H1A H 0.0208(47) 0.9524(42) 0.6146(26) 0.076(3) Uiso 1 d
H2A H 0.1764(45) 1.0105(41) 0.5070(27) 0.076(3) Uiso 1 d
H3A H 0.3899(49) 1.0154(43) 0.5467(27) 0.076(3) Uiso 1 d
H4A H 0.4245(49) 0.9555(44) 0.6764(28) 0.076(3) Uiso 1 d
H7A H 0.4540(47) 0.9316(41) 0.7987(26) 0.076(3) Uiso 1 d
H8A H 0.4474(47) 0.8779(40) 0.9379(27) 0.076(3) Uiso 1 d
H9A H 0.2403(48) 0.8452(43) 1.0158(28) 0.076(3) Uiso 1 d
H12A H 0.0298(46) 0.8042(42) 1.0841(28) 0.076(3) Uiso 1 d
H13A H -0.1830(46) 0.7598(40) 1.1339(27) 0.076(3) Uiso 1 d
H14A H -0.3200(48) 0.7718(42) 1.0470(27) 0.076(3) Uiso 1 d
H15A H -0.2617(47) 0.8158(41) 0.9146(27) 0.076(3) Uiso 1 d
H1B H 0.2394(47) 0.6471(40) 0.6088(27) 0.076(3) Uiso 1 d
H2B H 0.3240(48) 0.6950(41) 0.4735(26) 0.076(3) Uiso 1 d
H3B H 0.1868(46) 0.7209(41) 0.3823(27) 0.076(3) Uiso 1 d
H4B H -0.0349(46) 0.6980(41) 0.4233(28) 0.076(3) Uiso 1 d
H7B H -0.2556(44) 0.6754(40) 0.4681(27) 0.076(3) Uiso 1 d
H8B H -0.4782(43) 0.6502(39) 0.5448(24) 0.076(3) Uiso 1 d
H9B H -0.4854(47) 0.5831(41) 0.6797(26) 0.076(3) Uiso 1 d
H12B H -0.4796(47) 0.5016(40) 0.8000(26) 0.076(3) Uiso 1 d
H13B H -0.4539(46) 0.4237(39) 0.9323(26) 0.076(3) Uiso 1 d
H14B H -0.2563(44) 0.4470(40) 0.9871(27) 0.076(3) Uiso 1 d
H15B H -0.0986(45) 0.5318(41) 0.9000(26) 0.076(3) Uiso 1 d
H51 H 0.0486(47) 0.3691(42) 0.7241(27) 0.076(3) Uiso 1 d
H52 H 0.1621(50) 0.4022(42) 0.7061(27) 0.076(3) Uiso 1 d
H61 H -0.6587(51) 0.9086(44) 0.1439(28) 0.076(3) Uiso 1 d
H62 H -0.5487(54) 0.8780(51) 0.1616(30) 0.076(3) Uiso 1 d

loop_
_atom_type_symbol
_atom_type_description
_atom_type_scat_dispersion_real
_atom_type_scat_dispersion_imag
_atom_type_scat_source
C C 0.0033 0.0016 'International Tables Vol C Tables 4.2.6.8 and 6.1.1.4'
H H 0.0000 0.0000 'International Tables Vol C Tables 4.2.6.8 and 6.1.1.4'
O O 0.0106 0.0060 'International Tables Vol C Tables 4.2.6.8 and 6.1.1.4'
Cl Cl 0.1484 0.1585 'International Tables Vol C Tables 4.2.6.8 and 6.1.1.4'
N N 0.0061 0.0033 'International Tables Vol C Tables 4.2.6.8 and 6.1.1.4'
Ni Ni 0.3393 1.1124 'International Tables Vol C Tables 4.2.6.8 and 6.1.1.4'

loop_
_geom_angle_atom_site_label_1
_geom_angle_atom_site_label_2
_geom_angle_atom_site_label_3
_geom_angle
N2A Ni1A N4A 168.65(9)
N2A Ni1A N7A 97.09(10)
N4A Ni1A N7A 94.25(10)
N2A Ni1A N3A 78.06(10)
N4A Ni1A N3A 101.63(10)
N7A Ni1A N3A 89.28(10)
N2A Ni1A N1A 78.43(10)
N4A Ni1A N1A 102.12(10)
N7A Ni1A N1A 90.11(10)
N3A Ni1A N1A 156.23(10)
N2A Ni1A N4B 90.85(9)
N4A Ni1A N4B 77.80(9)
N7A Ni1A N4B 171.76(9)
N3A Ni1A N4B 90.25(9)
N1A Ni1A N4B 93.62(9)
C5A N1A C1A 118.7(3)
C5A N1A Ni1A 114.1(2)
C1A N1A Ni1A 127.1(2)
C6A N2A C10A 122.6(3)
C6A N2A Ni1A 118.2(2)
C10A N2A Ni1A 119.1(2)
C15A N3A C11A 118.9(3)
C15A N3A Ni1A 126.6(2)
C11A N3A Ni1A 114.4(2)
N5A N4A Ni1A 129.2(2)
N5A N4A Ni1B 121.1(2)
Ni1A N4A Ni1B 102.46(10)
N6A N5A N4A 177.6(4)
N8A N7A Ni1A 123.2(2)
N9A N8A N7A 179.4(3)
N1A C1A C2A 123.3(4)
N1A C1A H1A 113.0(28)
C2A C1A H1A 123.6(29)
C1A C2A C3A 117.9(4)
C1A C2A H2A 119.0(28)
C3A C2A H2A 123.1(27)
C2A C3A C4A 120.5(4)
C2A C3A H3A 126.4(32)
C4A C3A H3A 113.0(32)
C3A C4A C5A 119.0(5)
C3A C4A H4A 131.7(32)
C5A C4A H4A 108.4(32)
N1A C5A C4A 120.6(4)
N1A C5A C6A 115.1(3)
C4A C5A C6A 124.2(4)
N2A C6A C7A 119.5(4)
N2A C6A C5A 113.9(3)
C7A C6A C5A 126.6(3)
C8A C7A C6A 118.6(4)
C8A C7A H7A 125.8(25)
C6A C7A H7A 115.5(26)
C9A C8A C7A 120.8(4)
C9A C8A H8A 124.6(28)
C7A C8A H8A 114.0(28)
C8A C9A C10A 118.7(4)
C8A C9A H9A 123.5(33)
C10A C9A H9A 117.8(34)
N2A C10A C9A 119.7(3)
N2A C10A C11A 113.3(3)
C9A C10A C11A 126.9(3)
N3A C11A C12A 121.6(3)
N3A C11A C10A 115.0(3)
C12A C11A C10A 123.4(3)
C13A C12A C11A 118.9(4)
C13A C12A H12A 118.2(29)
C11A C12A H12A 122.8(30)
C14A C13A C12A 119.5(3)
C14A C13A H13A 114.2(29)
C12A C13A H13A 126.3(29)
C13A C14A C15A 119.6(4)
C13A C14A H14A 121.7(31)
C15A C14A H14A 118.6(32)
N3A C15A C14A 121.4(4)
N3A C15A H15A 117.6(29)
C14A C15A H15A 121.0(30)
N2B Ni1B N4B 169.89(9)
N2B Ni1B O5 96.53(10)
N4B Ni1B O5 92.71(10)
N2B Ni1B N1B 77.66(9)
N4B Ni1B N1B 98.67(9)
O5 Ni1B N1B 87.86(10)
N2B Ni1B N4A 91.69(9)
N4B Ni1B N4A 79.07(9)
O5 Ni1B N4A 171.78(9)
N1B Ni1B N4A 93.69(9)
N2B Ni1B N3B 77.84(9)
N4B Ni1B N3B 106.52(9)
O5 Ni1B N3B 88.81(10)
N1B Ni1B N3B 154.72(9)
N4A Ni1B N3B 93.16(9)
Ni1B O5 H51 118.8(31)
Ni1B O5 H52 120.6(31)
H51 O5 H52 106.3(42)
C1B N1B C5B 118.4(2)
C1B N1B Ni1B 127.1(2)
C5B N1B Ni1B 114.5(2)
C10B N2B C6B 122.0(2)
C10B N2B Ni1B 118.8(2)
C6B N2B Ni1B 118.5(2)
C15B N3B C11B 118.4(3)
C15B N3B Ni1B 127.5(2)
C11B N3B Ni1B 113.8(2)
N5B N4B Ni1B 129.4(2)
N5B N4B Ni1A 120.6(2)
Ni1B N4B Ni1A 100.60(9)
N6B N5B N4B 178.1(3)
N1B C1B C2B 122.4(3)
N1B C1B H1B 116.5(28)
C2B C1B H1B 121.0(28)
C3B C2B C1B 118.9(3)
C3B C2B H2B 118.6(28)
C1B C2B H2B 122.5(28)
C4B C3B C2B 119.6(3)
C4B C3B H3B 123.5(28)
C2B C3B H3B 116.9(28)
C3B C4B C5B 118.9(3)
C3B C4B H4B 119.4(30)
C5B C4B H4B 121.7(30)
N1B C5B C4B 121.8(3)
N1B C5B C6B 114.8(2)
C4B C5B C6B 123.4(3)
N2B C6B C7B 120.5(3)
N2B C6B C5B 113.6(2)
C7B C6B C5B 125.9(3)
C8B C7B C6B 117.8(3)
C8B C7B H7B 121.1(25)
C6B C7B H7B 120.8(25)
C7B C8B C9B 121.0(3)
C7B C8B H8B 125.1(24)
C9B C8B H8B 113.7(24)
C10B C9B C8B 118.4(3)
C10B C9B H9B 113.7(29)
C8B C9B H9B 127.9(28)
N2B C10B C9B 120.3(3)
N2B C10B C11B 113.8(2)
C9B C10B C11B 125.9(3)
N3B C11B C12B 122.0(3)
N3B C11B C10B 115.0(3)
C12B C11B C10B 122.9(3)
C11B C12B C13B 118.5(3)
C11B C12B H12B 116.8(27)
C13B C12B H12B 124.4(27)
C14B C13B C12B 119.8(3)
C14B C13B H13B 122.6(27)
C12B C13B H13B 117.4(27)
C13B C14B C15B 119.0(3)
C13B C14B H14B 126.4(26)
C15B C14B H14B 114.7(26)
N3B C15B C14B 122.2(3)
N3B C15B H15B 116.3(26)
C14B C15B H15B 121.4(26)
O3 Cl1 O4 109.5(2)
O3 Cl1 O2 109.6(2)
O4 Cl1 O2 109.4(2)
O3 Cl1 O1 109.9(2)
O4 Cl1 O1 109.5(2)
O2 Cl1 O1 109.0(2)
H61 O6 H62 99.0(53)

loop_
_geom_bond_atom_site_label_1
_geom_bond_atom_site_label_2
_geom_bond_distance
Ni1A N2A 2.003(2)
Ni1A N4A 2.069(2)
Ni1A N7A 2.097(2)
Ni1A N3A 2.102(2)
Ni1A N1A 2.103(2)
Ni1A N4B 2.175(2)
N1A C5A 1.343(4)
N1A C1A 1.354(4)
N2A C6A 1.342(4)
N2A C10A 1.345(4)
N3A C15A 1.341(4)
N3A C11A 1.352(4)
N4A N5A 1.188(3)
N4A Ni1B 2.119(2)
N5A N6A 1.150(4)
N7A N8A 1.177(3)
N8A N9A 1.142(4)
C1A C2A 1.364(5)
C1A H1A 0.91(4)
C2A C3A 1.369(8)
C2A H2A 0.98(4)
C3A C4A 1.378(8)
C3A H3A 0.86(5)
C4A C5A 1.396(5)
C4A H4A 0.87(5)
C5A C6A 1.484(5)
C6A C7A 1.392(5)
C7A C8A 1.390(7)
C7A H7A 1.02(4)
C8A C9A 1.374(7)
C8A H8A 0.93(5)
C9A C10A 1.390(5)
C9A H9A 0.83(4)
C10A C11A 1.481(5)
C11A C12A 1.390(4)
C12A C13A 1.380(6)
C12A H12A 0.88(5)
C13A C14A 1.364(7)
C13A H13A 0.92(4)
C14A C15A 1.391(5)
C14A H14A 0.84(5)
C15A H15A 0.88(4)
Ni1B N2B 2.013(2)
Ni1B N4B 2.068(2)
Ni1B O5 2.080(2)
Ni1B N1B 2.108(2)
Ni1B N3B 2.122(2)
O5 H51 0.80(5)
O5 H52 0.81(5)
N1B C1B 1.337(4)
N1B C5B 1.352(3)
N2B C10B 1.329(4)
N2B C6B 1.344(3)
N3B C15B 1.346(4)
N3B C11B 1.350(4)
N4B N5B 1.192(3)
N5B N6B 1.146(4)
C1B C2B 1.390(5)
C1B H1B 0.91(4)
C2B C3B 1.370(5)
C2B H2B 0.92(5)
C3B C4B 1.376(5)
C3B H3B 0.92(4)
C4B C5B 1.390(4)
C4B H4B 0.86(5)
C5B C6B 1.478(4)
C6B C7B 1.391(4)
C7B C8B 1.377(6)
C7B H7B 1.00(4)
C8B C9B 1.386(5)
C8B H8B 0.97(4)
C9B C10B 1.387(4)
C9B H9B 0.88(4)
C10B C11B 1.487(4)
C11B C12B 1.383(5)
C12B C13B 1.388(6)
C12B H12B 0.95(4)
C13B C14B 1.363(6)
C13B H13B 0.94(4)
C14B C15B 1.385(5)
C14B H14B 1.00(4)
C15B H15B 0.97(4)
Cl1 O3 1.411(3)
Cl1 O4 1.421(3)
Cl1 O2 1.430(3)
Cl1 O1 1.440(3)
O6 H61 0.82(5)
O6 H62 0.70(5)
